data_1569305
loop_
_publ_author_name
'Murillo, Jesse'
'Goodwin, Conrad A. P.'
'Stevens, Lauren'
'Fortier, Skye'
'Gaunt, Andrew J.'
'Scott, Brian L.'

_publ_section_title
;
 Synthesis and comparison of iso-structural f-block metal complexes (Ce,
 U, Np, Pu) featuring <i>&#x3b7;</i><sup>6</sup>-arene interactions.
;
_journal_issue 27
_journal_name_full 'Chemical science'
_journal_page_first 7438
_journal_page_last 7446
_journal_paper_doi 10.1039/d3sc02194g
_journal_volume 14
_journal_year 2023
_chemical_formula_moiety 'C46 H54 I N2 O U, 0.8(C4 H8 O), 0.2(C4 H10 O)'
_chemical_formula_sum 'C50 H62.4 I N2 O2 U'
_chemical_formula_weight 1088.35
_space_group_crystal_system monoclinic
_space_group_IT_number 14
_space_group_name_Hall '-P 2ybc'
_space_group_name_H-M_alt 'P 1 21/c 1'
_atom_sites_solution_hydrogens geom
_atom_sites_solution_primary direct
_audit_creation_date 2022-11-01
_audit_creation_method
;
Olex2 1.5-beta
(compiled 2021.08.20 svn.r13c46975 for OlexSys, GUI svn.r6405)
;
_audit_update_record
;
2023-01-27 deposited with the CCDC.	2023-06-12 downloaded from the CCDC.
;
_cell_angle_alpha 90
_cell_angle_beta 107.8970(10)
_cell_angle_gamma 90
_cell_formula_units_Z 4
_cell_length_a 13.7779(8)
_cell_length_b 15.6184(10)
_cell_length_c 21.8752(13)
_cell_measurement_reflns_used 9617
_cell_measurement_temperature 100(2)
_cell_measurement_theta_max 30.529
_cell_measurement_theta_min 2.450
_cell_volume 4479.5(5)
_computing_cell_refinement 'SAINT V8.38A (?, 2016)'
_computing_data_reduction 'SAINT V8.38A (?, 2016)'
_computing_molecular_graphics 'Olex2 1.5-beta (Dolomanov et al., 2009)'
_computing_publication_material 'Olex2 1.5-beta (Dolomanov et al., 2009)'
_computing_structure_refinement 'XL (Sheldrick, 2008)'
_computing_structure_solution 'XS (Sheldrick, 2008)'
_diffrn_ambient_temperature 100.02
_diffrn_detector 'CCD area detector'
_diffrn_detector_area_resol_mean 7.9
_diffrn_detector_type 'Bruker SMART CCD 1K area detector'
_diffrn_measured_fraction_theta_full 0.999
_diffrn_measured_fraction_theta_max 0.998
_diffrn_measurement_device 'three-circle diffractometer'
_diffrn_measurement_device_type 'Bruker SMART CCD 1K area detector'
_diffrn_measurement_method '\w scans'
_diffrn_radiation_monochromator graphite
_diffrn_radiation_probe x-ray
_diffrn_radiation_type MoK\a
_diffrn_radiation_wavelength 0.71073
_diffrn_reflns_av_R_equivalents 0.0323
_diffrn_reflns_av_unetI/netI 0.0149
_diffrn_reflns_Laue_measured_fraction_full 0.999
_diffrn_reflns_Laue_measured_fraction_max 0.998
_diffrn_reflns_limit_h_max 19
_diffrn_reflns_limit_h_min -19
_diffrn_reflns_limit_k_max 22
_diffrn_reflns_limit_k_min -22
_diffrn_reflns_limit_l_max 31
_diffrn_reflns_limit_l_min -31
_diffrn_reflns_number 134834
_diffrn_reflns_point_group_measured_fraction_full 0.999
_diffrn_reflns_point_group_measured_fraction_max 0.998
_diffrn_reflns_theta_full 25.242
_diffrn_reflns_theta_max 30.560
_diffrn_reflns_theta_min 1.957
_diffrn_source 'sealed X-ray tube'
_diffrn_source_target Mo
_diffrn_standards_number 0
_exptl_absorpt_coefficient_mu 4.353
_exptl_absorpt_correction_T_max 0.7461
_exptl_absorpt_correction_T_min 0.5393
_exptl_absorpt_correction_type multi-scan
_exptl_absorpt_process_details
'SADABS-2016/2 (Bruker,2016/2) was used for absorption correction. wR2(int) was 0.1030 before and 0.0466 after correction. The Ratio of minimum to maximum transmission is 0.7228. The \l/2 correction factor is Not present.'
_exptl_crystal_colour 'clear dark red'
_exptl_crystal_colour_lustre clear
_exptl_crystal_colour_modifier dark
_exptl_crystal_colour_primary red
_exptl_crystal_density_diffrn 1.614
_exptl_crystal_description block
_exptl_crystal_F_000 2150
_exptl_crystal_size_max 0.2
_exptl_crystal_size_mid 0.2
_exptl_crystal_size_min 0.2
_refine_diff_density_max 0.787
_refine_diff_density_min -0.626
_refine_diff_density_rms 0.072
_refine_ls_extinction_coef 0.00015(2)
_refine_ls_extinction_expression Fc^*^=kFc[1+0.001xFc^2^\l^3^/sin(2\q)]^-1/4^
_refine_ls_extinction_method 'SHELXL-2018/3 (Sheldrick 2018)'
_refine_ls_goodness_of_fit_ref 1.039
_refine_ls_hydrogen_treatment constr
_refine_ls_matrix_type full
_refine_ls_number_parameters 511
_refine_ls_number_reflns 13721
_refine_ls_number_restraints 1
_refine_ls_restrained_S_all 1.040
_refine_ls_R_factor_all 0.0184
_refine_ls_R_factor_gt 0.0161
_refine_ls_shift/su_max 0.003
_refine_ls_shift/su_mean 0.000
_refine_ls_structure_factor_coef Fsqd
_refine_ls_weighting_details 'w=1/[\s^2^(Fo^2^)+(0.0108P)^2^+4.7647P] where P=(Fo^2^+2Fc^2^)/3'
_refine_ls_weighting_scheme calc
_refine_ls_wR_factor_gt 0.0353
_refine_ls_wR_factor_ref 0.0362
_reflns_Friedel_coverage 0.000
_reflns_number_gt 12929
_reflns_number_total 13721
_reflns_threshold_expression 'I > 2\s(I)'
_cod_data_source_file d3sc02194g2.cif
_cod_data_source_block 3_U
_cod_depositor_comments 'Adding full bibliography for 1569298--1569306.cif.'
_cod_original_formula_sum 'C50 H62.40 I N2 O2 U'
_cod_database_code 1569305
_shelx_shelxl_version_number 2018/3
_shelx_space_group_comment
;
The symmetry employed for this shelxl refinement is uniquely defined
by the following loop, which should always be used as a source of
symmetry information in preference to the above space-group names.
They are only intended as comments.
;
_shelx_estimated_absorpt_t_max 0.476
_shelx_estimated_absorpt_t_min 0.476
_olex2_refinement_description
;
1. Restrained distances
 C76-C3 \\sim O56-C5
 with sigma of 0.02
2. Others
 Fixed Sof: O56(0.8) C76(0.8) H76A(0.8) H76B(0.8) C3(0.8) H3A(0.8) H3B(0.8)
 C4(0.8) H4A(0.8) H4B(0.8) C5(0.8) H5A(0.8) H5B(0.8) O0AA(0.2) C1AA(0.2)
 H1AA(0.2) H1AB(0.2) C2AA(0.2) H2AA(0.2) H2AB(0.2) H2AC(0.2) C3AA(0.2)
 H3AA(0.2) H3AB(0.2) H3AC(0.2) C0AA(0.2) H0AA(0.2) H0AB(0.2)
3.a Ternary CH refined with riding coordinates:
 C9(H9), C16(H16), C32(H32), C48(H48)
3.b Secondary CH2 refined with riding coordinates:
 C13(H13A,H13B), C15(H15A,H15B), C40(H40A,H40B), C57(H57A,H57B), C76(H76A,
 H76B), C3(H3A,H3B), C4(H4A,H4B), C5(H5A,H5B), C1AA(H1AA,H1AB), C0AA(H0AA,H0AB)
3.c Aromatic/amide H refined with riding coordinates:
 C10(H10), C21(H21), C23(H23), C24(H24), C27(H27), C28(H28), C35(H35),
 C36(H36), C37(H37), C41(H41), C43(H43), C46(H46), C47(H47), C49(H49), C58(H58),
  C61(H61), C65(H65), C79(H79)
3.d Idealised Me refined as rotating group:
 C38(H38A,H38B,H38C), C39(H39A,H39B,H39C), C42(H42A,H42B,H42C), C54(H54A,H54B,
 H54C), C59(H59A,H59B,H59C), C70(H70A,H70B,H70C), C1(H1A,H1B,H1C), C2(H2A,H2B,
 H2C), C2AA(H2AA,H2AB,H2AC), C3AA(H3AA,H3AB,H3AC)
;
_olex2_submission_special_instructions 'No special instructions were received'

loop_
_space_group_symop_operation_xyz
'x, y, z'
'-x, y+1/2, -z+1/2'
'-x, -y, -z'
'x, -y-1/2, z-1/2'

loop_
_atom_site_label
_atom_site_type_symbol
_atom_site_fract_x
_atom_site_fract_y
_atom_site_fract_z
_atom_site_U_iso_or_equiv
_atom_site_adp_type
_atom_site_occupancy
_atom_site_site_symmetry_order
_atom_site_calc_flag
_atom_site_refinement_flags_posn
_atom_site_refinement_flags_adp
_atom_site_refinement_flags_occupancy
_atom_site_disorder_assembly
_atom_site_disorder_group
U1 U 0.14537(2) 0.20128(2) 0.39327(2) 0.01023(2) Uani 1 1 d . . . . .
I2 I 0.17837(2) 0.16745(2) 0.26361(2) 0.01883(2) Uani 1 1 d . . . . .
N1 N 0.30534(10) 0.26698(8) 0.45659(6) 0.0122(2) Uani 1 1 d . . . . .
N2 N -0.03405(10) 0.15381(8) 0.37380(6) 0.0117(2) Uani 1 1 d . . . . .
O1 O 0.08032(9) 0.34710(7) 0.35489(5) 0.0155(2) Uani 1 1 d . . . . .
C40 C -0.12538(13) 0.20186(10) 0.23785(7) 0.0176(3) Uani 1 1 d . . . . .
H9 H -0.062266 0.167268 0.257033 0.021 Uiso 1 1 calc R . . . .
C5 C 0.18202(12) 0.01694(9) 0.38946(8) 0.0149(3) Uani 1 1 d . . . . .
H10 H 0.166260 -0.012931 0.349775 0.018 Uiso 1 1 calc R . . . .
C14 C -0.07075(11) 0.07072(9) 0.37235(7) 0.0126(3) Uani 1 1 d . . . . .
C6 C 0.02344(13) 0.40410(10) 0.38511(8) 0.0187(3) Uani 1 1 d . . . . .
H13A H 0.059693 0.410307 0.431573 0.022 Uiso 1 1 calc R . . . .
H13B H -0.045553 0.380907 0.379759 0.022 Uiso 1 1 calc R . . . .
C43 C 0.10466(13) 0.39558(10) 0.30400(8) 0.0180(3) Uani 1 1 d . . . . .
H15A H 0.100967 0.358375 0.266708 0.022 Uiso 1 1 calc R . . . .
H15B H 0.173827 0.420735 0.319985 0.022 Uiso 1 1 calc R . . . .
C37 C -0.11821(12) 0.21862(10) 0.47235(7) 0.0157(3) Uani 1 1 d . . . . .
H16 H -0.075809 0.166312 0.473531 0.019 Uiso 1 1 calc R . . . .
C36 C -0.15237(12) 0.24601(10) 0.29226(7) 0.0142(3) Uani 1 1 d . . . . .
C32 C -0.15243(12) 0.25153(9) 0.40373(7) 0.0142(3) Uani 1 1 d . . . . .
C13 C -0.00018(12) 0.00220(9) 0.39016(7) 0.0129(3) Uani 1 1 d . . . . .
C35 C -0.22290(13) 0.31295(10) 0.27825(8) 0.0188(3) Uani 1 1 d . . . . .
H21 H -0.247659 0.333913 0.235490 0.023 Uiso 1 1 calc R . . . .
C1 C 0.30421(12) 0.09461(9) 0.47523(8) 0.0177(3) Uani 1 1 d . . . . .
C18 C -0.03168(13) -0.08254(10) 0.38173(7) 0.0158(3) Uani 1 1 d . . . . .
H23 H 0.017804 -0.126948 0.392284 0.019 Uiso 1 1 calc R . . . .
C46 C 0.28013(12) 0.05130(10) 0.41670(8) 0.0173(3) Uani 1 1 d . . . . .
H24 H 0.330086 0.045029 0.395236 0.021 Uiso 1 1 calc R . . . .
C24 C 0.26965(13) 0.40711(10) 0.49582(8) 0.0188(3) Uani 1 1 d . . . . .
C19 C 0.30977(11) 0.35864(9) 0.45436(7) 0.0144(3) Uani 1 1 d . . . . .
C34 C -0.25750(13) 0.34940(11) 0.32534(8) 0.0200(3) Uani 1 1 d . . . . .
H27 H -0.304116 0.395940 0.315173 0.024 Uiso 1 1 calc R . . . .
C3 C 0.13389(12) 0.06666(10) 0.48057(7) 0.0156(3) Uani 1 1 d . . . . .
H28 H 0.084957 0.070642 0.503001 0.019 Uiso 1 1 calc R . . . .
C31 C -0.11285(11) 0.21744(9) 0.35654(7) 0.0121(3) Uani 1 1 d . . . . .
C20 C 0.35562(13) 0.40034(11) 0.41314(8) 0.0200(3) Uani 1 1 d . . . . .
C28 C 0.22750(14) 0.36384(12) 0.54476(9) 0.0238(3) Uani 1 1 d . . . . .
H32 H 0.186627 0.313255 0.523234 0.029 Uiso 1 1 calc R . . . .
C4 C 0.10763(12) 0.02627(9) 0.42008(7) 0.0131(3) Uani 1 1 d . . . . .
C7 C 0.40141(13) 0.14106(10) 0.50265(9) 0.0218(3) Uani 1 1 d . . . . .
C9 C 0.48687(13) 0.27642(10) 0.52418(8) 0.0199(3) Uani 1 1 d . . . . .
H35 H 0.487187 0.336946 0.519956 0.024 Uiso 1 1 calc R . . . .
C16 C -0.20530(13) -0.03737(10) 0.34559(7) 0.0176(3) Uani 1 1 d . . . . .
H36 H -0.275988 -0.050724 0.331805 0.021 Uiso 1 1 calc R . . . .
C12 C 0.48905(16) 0.10086(12) 0.54008(13) 0.0425(6) Uani 1 1 d . . . . .
H37 H 0.489060 0.040615 0.546038 0.051 Uiso 1 1 calc R . . . .
C41 C -0.10460(16) 0.26325(13) 0.18931(8) 0.0262(4) Uani 1 1 d . . . . .
H38A H -0.167121 0.294716 0.167301 0.039 Uiso 1 1 calc GR . . . .
H38B H -0.082159 0.230789 0.157753 0.039 Uiso 1 1 calc GR . . . .
H38C H -0.051144 0.303780 0.211616 0.039 Uiso 1 1 calc GR . . . .
C42 C -0.21107(15) 0.14026(12) 0.20276(9) 0.0262(4) Uani 1 1 d . . . . .
H39A H -0.217593 0.095126 0.232369 0.039 Uiso 1 1 calc GR . . . .
H39B H -0.194908 0.114462 0.166215 0.039 Uiso 1 1 calc GR . . . .
H39C H -0.275466 0.171834 0.187266 0.039 Uiso 1 1 calc GR . . . .
C44 C 0.02480(15) 0.46447(11) 0.28599(8) 0.0228(3) Uani 1 1 d . . . . .
H40A H -0.040742 0.442171 0.257451 0.027 Uiso 1 1 calc R . . . .
H40B H 0.047194 0.513301 0.264786 0.027 Uiso 1 1 calc R . . . .
C15 C -0.17504(12) 0.04797(10) 0.35277(7) 0.0157(3) Uani 1 1 d . . . . .
H41 H -0.225356 0.091695 0.344373 0.019 Uiso 1 1 calc R . . . .
C26 C 0.35978(15) 0.37402(14) 0.29959(9) 0.0294(4) Uani 1 1 d . . . . .
H42A H 0.288203 0.356002 0.284840 0.044 Uiso 1 1 calc GR . . . .
H42B H 0.397653 0.343982 0.274800 0.044 Uiso 1 1 calc GR . . . .
H42C H 0.363932 0.435917 0.293472 0.044 Uiso 1 1 calc GR . . . .
C10 C 0.57465(14) 0.23511(12) 0.56049(11) 0.0326(4) Uani 1 1 d . . . . .
H43 H 0.634407 0.267709 0.579895 0.039 Uiso 1 1 calc R . . . .
C8 C 0.39729(12) 0.23054(10) 0.49345(7) 0.0156(3) Uani 1 1 d . . . . .
C2 C 0.23073(13) 0.10067(10) 0.50763(8) 0.0177(3) Uani 1 1 d . . . . .
H46 H 0.247441 0.128204 0.548270 0.021 Uiso 1 1 calc R . . . .
C21 C 0.35813(15) 0.49043(12) 0.41376(9) 0.0299(4) Uani 1 1 d . . . . .
H47 H 0.389046 0.519659 0.386468 0.036 Uiso 1 1 calc R . . . .
C25 C 0.40595(13) 0.35242(13) 0.37090(8) 0.0249(4) Uani 1 1 d . . . . .
H48 H 0.397234 0.289650 0.376558 0.030 Uiso 1 1 calc R . . . .
C17 C -0.13454(13) -0.10347(10) 0.35809(8) 0.0183(3) Uani 1 1 d . . . . .
H49 H -0.155837 -0.161426 0.350700 0.022 Uiso 1 1 calc R . . . .
C39 C -0.20805(16) 0.19296(17) 0.49504(10) 0.0381(5) Uani 1 1 d . . . . .
H54A H -0.250370 0.243364 0.495139 0.057 Uiso 1 1 calc GR . . . .
H54B H -0.182710 0.169444 0.538600 0.057 Uiso 1 1 calc GR . . . .
H54C H -0.248916 0.149566 0.465987 0.057 Uiso 1 1 calc GR . . . .
C45 C 0.01648(17) 0.48961(11) 0.35137(9) 0.0264(4) Uani 1 1 d . . . . .
H57A H 0.073040 0.527968 0.374520 0.032 Uiso 1 1 calc R . . . .
H57B H -0.049330 0.518268 0.347226 0.032 Uiso 1 1 calc R . . . .
C33 C -0.22374(12) 0.31762(10) 0.38735(8) 0.0173(3) Uani 1 1 d . . . . .
H58 H -0.249576 0.341216 0.419264 0.021 Uiso 1 1 calc R . . . .
C29 C 0.31247(18) 0.33072(16) 0.60287(10) 0.0363(5) Uani 1 1 d . . . . .
H59A H 0.353324 0.288241 0.588686 0.055 Uiso 1 1 calc GR . . . .
H59B H 0.282368 0.304131 0.633386 0.055 Uiso 1 1 calc GR . . . .
H59C H 0.356172 0.378551 0.623754 0.055 Uiso 1 1 calc GR . . . .
C11 C 0.57694(17) 0.14748(14) 0.56900(14) 0.0486(7) Uani 1 1 d . . . . .
H61 H 0.637373 0.119683 0.594113 0.058 Uiso 1 1 calc R . . . .
C23 C 0.27336(16) 0.49600(11) 0.49348(10) 0.0288(4) Uani 1 1 d . . . . .
H65 H 0.245244 0.528903 0.520444 0.035 Uiso 1 1 calc R . . . .
C27 C 0.52099(16) 0.3722(2) 0.39058(11) 0.0458(6) Uani 1 1 d . . . . .
H70A H 0.531022 0.433262 0.384156 0.069 Uiso 1 1 calc GR . . . .
H70B H 0.552683 0.338283 0.364164 0.069 Uiso 1 1 calc GR . . . .
H70C H 0.552447 0.357630 0.435959 0.069 Uiso 1 1 calc GR . . . .
C22 C 0.31685(17) 0.53708(12) 0.45296(10) 0.0337(5) Uani 1 1 d . . . . .
H79 H 0.318431 0.597867 0.451991 0.040 Uiso 1 1 calc R . . . .
O3 O 0.53669(16) 0.55189(13) 0.15391(10) 0.0400(4) Uiso 0.8 1 d D . P A 2
C53 C 0.4594(3) 0.6618(2) 0.19364(16) 0.0483(7) Uiso 0.8 1 d D . P A 2
H76A H 0.393021 0.690891 0.186690 0.058 Uiso 0.8 1 calc R . P A 2
H76B H 0.515189 0.703880 0.209777 0.058 Uiso 0.8 1 calc R . P A 2
C38 C -0.05174(19) 0.28425(14) 0.51712(9) 0.0385(5) Uani 1 1 d . . . . .
H1A H 0.005645 0.299538 0.501678 0.058 Uiso 1 1 calc GR . . . .
H1B H -0.025749 0.260105 0.560450 0.058 Uiso 1 1 calc GR . . . .
H1C H -0.092156 0.335553 0.518170 0.058 Uiso 1 1 calc GR . . . .
C30 C 0.15756(16) 0.42038(15) 0.57032(11) 0.0349(5) Uani 1 1 d . . . . .
H2A H 0.198485 0.463855 0.599260 0.052 Uiso 1 1 calc GR . . . .
H2B H 0.122273 0.384876 0.593765 0.052 Uiso 1 1 calc GR . . . .
H2C H 0.107245 0.448546 0.534250 0.052 Uiso 1 1 calc GR . . . .
C52 C 0.4713(2) 0.5868(2) 0.23893(15) 0.0393(6) Uiso 0.8 1 d D . P A 2
H3A H 0.405498 0.557059 0.232760 0.047 Uiso 0.8 1 calc R . P A 2
H3B H 0.499226 0.605071 0.284310 0.047 Uiso 0.8 1 calc R . P A 2
C51 C 0.5461(3) 0.5308(2) 0.21907(16) 0.0440(7) Uiso 0.8 1 d . . P A 2
H4A H 0.616499 0.541707 0.247035 0.053 Uiso 0.8 1 calc R . P A 2
H4B H 0.530001 0.469548 0.222634 0.053 Uiso 0.8 1 calc R . P A 2
C54 C 0.4651(3) 0.6192(2) 0.13390(16) 0.0477(7) Uiso 0.8 1 d D . P A 2
H5A H 0.397464 0.596277 0.109025 0.057 Uiso 0.8 1 calc R . P A 2
H5B H 0.487626 0.660338 0.106606 0.057 Uiso 0.8 1 calc R . P A 2
O2 O 0.4854(9) 0.5167(7) 0.2201(5) 0.057(2) Uiso 0.2 1 d . . P B 1
C49 C 0.5309(12) 0.4714(10) 0.1829(8) 0.057(4) Uiso 0.2 1 d . . P B 1
H1AA H 0.605859 0.478434 0.199886 0.069 Uiso 0.2 1 calc R . P B 1
H1AB H 0.507967 0.493812 0.138409 0.069 Uiso 0.2 1 calc R . P B 1
C50 C 0.5024(12) 0.3723(10) 0.1827(8) 0.058(4) Uiso 0.2 1 d . . P B 1
H2AA H 0.518460 0.351853 0.227066 0.086 Uiso 0.2 1 calc GR . P B 1
H2AB H 0.541763 0.339573 0.160302 0.086 Uiso 0.2 1 calc GR . P B 1
H2AC H 0.429355 0.364745 0.160676 0.086 Uiso 0.2 1 calc GR . P B 1
C47 C 0.4525(13) 0.6509(11) 0.2562(8) 0.063(4) Uiso 0.2 1 d . . P B 1
H3AA H 0.475955 0.710282 0.264451 0.095 Uiso 0.2 1 calc GR . P B 1
H3AB H 0.465049 0.620594 0.297107 0.095 Uiso 0.2 1 calc GR . P B 1
H3AC H 0.379344 0.650287 0.232939 0.095 Uiso 0.2 1 calc GR . P B 1
C48 C 0.5046(16) 0.6112(13) 0.2199(10) 0.073(5) Uiso 0.2 1 d . . P B 1
H0AA H 0.578575 0.622894 0.238092 0.088 Uiso 0.2 1 calc R . P B 1
H0AB H 0.481214 0.633332 0.175371 0.088 Uiso 0.2 1 calc R . P B 1

loop_
_atom_site_aniso_label
_atom_site_aniso_U_11
_atom_site_aniso_U_22
_atom_site_aniso_U_33
_atom_site_aniso_U_23
_atom_site_aniso_U_13
_atom_site_aniso_U_12
U1 0.01095(3) 0.00910(3) 0.01016(3) 0.00048(2) 0.00253(2) 0.00037(2)
I2 0.02334(5) 0.02038(5) 0.01448(5) -0.00191(3) 0.00837(4) 0.00179(4)
N1 0.0124(6) 0.0102(5) 0.0131(5) 0.0006(4) 0.0023(4) -0.0003(4)
N2 0.0121(6) 0.0102(5) 0.0125(5) 0.0002(4) 0.0034(4) 0.0008(4)
O1 0.0180(5) 0.0122(5) 0.0173(5) 0.0035(4) 0.0066(4) 0.0026(4)
C40 0.0202(7) 0.0206(7) 0.0109(6) -0.0007(5) 0.0032(6) 0.0016(6)
C5 0.0155(7) 0.0096(6) 0.0179(7) -0.0002(5) 0.0028(6) 0.0018(5)
C14 0.0157(7) 0.0128(6) 0.0095(6) -0.0009(5) 0.0043(5) -0.0017(5)
C6 0.0219(8) 0.0152(7) 0.0213(7) 0.0009(6) 0.0098(6) 0.0021(6)
C43 0.0207(8) 0.0168(7) 0.0179(7) 0.0037(6) 0.0078(6) 0.0001(6)
C37 0.0172(7) 0.0180(7) 0.0130(6) 0.0010(5) 0.0059(5) 0.0017(5)
C36 0.0142(7) 0.0152(6) 0.0122(6) 0.0000(5) 0.0026(5) -0.0006(5)
C32 0.0140(7) 0.0136(6) 0.0148(6) -0.0004(5) 0.0043(5) -0.0004(5)
C13 0.0156(7) 0.0123(6) 0.0107(6) -0.0004(5) 0.0041(5) -0.0006(5)
C35 0.0185(7) 0.0197(7) 0.0160(7) 0.0038(6) 0.0019(6) 0.0033(6)
C1 0.0160(7) 0.0093(6) 0.0220(7) 0.0031(5) -0.0029(6) 0.0015(5)
C18 0.0215(8) 0.0120(6) 0.0140(7) -0.0014(5) 0.0054(6) -0.0019(5)
C46 0.0140(7) 0.0120(6) 0.0237(8) 0.0012(5) 0.0028(6) 0.0025(5)
C24 0.0169(7) 0.0144(7) 0.0217(8) -0.0037(6) 0.0009(6) -0.0005(6)
C19 0.0126(6) 0.0117(6) 0.0159(7) 0.0018(5) -0.0002(5) -0.0017(5)
C34 0.0175(7) 0.0174(7) 0.0238(8) 0.0026(6) 0.0047(6) 0.0055(6)
C3 0.0211(7) 0.0122(6) 0.0121(6) 0.0026(5) 0.0032(5) -0.0010(5)
C31 0.0110(6) 0.0111(6) 0.0137(6) -0.0001(5) 0.0031(5) -0.0010(5)
C20 0.0157(7) 0.0225(8) 0.0176(7) 0.0065(6) -0.0013(6) -0.0049(6)
C28 0.0234(8) 0.0268(8) 0.0227(8) -0.0093(7) 0.0094(7) -0.0019(7)
C4 0.0161(7) 0.0078(6) 0.0140(6) 0.0019(5) 0.0024(5) 0.0003(5)
C7 0.0159(7) 0.0132(7) 0.0292(9) 0.0012(6) -0.0035(6) 0.0001(6)
C9 0.0170(7) 0.0147(7) 0.0233(8) 0.0012(6) -0.0009(6) -0.0014(6)
C16 0.0175(7) 0.0190(7) 0.0152(7) -0.0018(5) 0.0033(6) -0.0070(6)
C12 0.0247(10) 0.0147(8) 0.0680(16) 0.0060(9) -0.0155(10) 0.0012(7)
C41 0.0343(10) 0.0290(9) 0.0171(8) -0.0004(7) 0.0104(7) -0.0046(8)
C42 0.0337(10) 0.0253(8) 0.0177(8) -0.0043(6) 0.0053(7) -0.0059(7)
C44 0.0326(9) 0.0164(7) 0.0190(8) 0.0050(6) 0.0075(7) 0.0061(7)
C15 0.0152(7) 0.0158(7) 0.0156(7) -0.0004(5) 0.0038(5) -0.0021(5)
C26 0.0251(9) 0.0427(11) 0.0202(8) 0.0065(8) 0.0068(7) -0.0040(8)
C10 0.0179(8) 0.0203(8) 0.0464(12) 0.0021(8) -0.0093(8) -0.0032(7)
C8 0.0137(7) 0.0136(6) 0.0170(7) 0.0004(5) 0.0008(5) 0.0006(5)
C2 0.0226(8) 0.0121(6) 0.0136(7) 0.0015(5) -0.0018(6) -0.0019(6)
C21 0.0291(9) 0.0258(9) 0.0266(9) 0.0113(7) -0.0035(7) -0.0129(7)
C25 0.0161(8) 0.0392(10) 0.0197(8) 0.0071(7) 0.0060(6) -0.0011(7)
C17 0.0246(8) 0.0146(7) 0.0151(7) -0.0025(5) 0.0053(6) -0.0070(6)
C39 0.0255(10) 0.0633(15) 0.0266(10) 0.0182(10) 0.0098(8) -0.0038(9)
C45 0.0417(11) 0.0143(7) 0.0272(9) 0.0025(6) 0.0165(8) 0.0050(7)
C33 0.0160(7) 0.0168(7) 0.0203(7) -0.0011(6) 0.0073(6) 0.0030(5)
C29 0.0372(12) 0.0525(13) 0.0214(9) 0.0025(9) 0.0121(8) 0.0017(10)
C11 0.0228(10) 0.0226(9) 0.0762(18) 0.0063(10) -0.0205(11) 0.0013(8)
C23 0.0342(10) 0.0153(7) 0.0297(9) -0.0066(7) -0.0006(8) 0.0018(7)
C27 0.0189(9) 0.089(2) 0.0291(10) 0.0022(12) 0.0067(8) -0.0058(11)
C22 0.0430(12) 0.0140(8) 0.0332(10) 0.0013(7) -0.0045(9) -0.0060(8)
C38 0.0524(14) 0.0354(11) 0.0185(9) 0.0057(8) -0.0026(9) -0.0198(10)
C30 0.0307(10) 0.0410(11) 0.0354(11) -0.0195(9) 0.0140(9) -0.0025(9)

loop_
_atom_type_symbol
_atom_type_description
_atom_type_scat_dispersion_real
_atom_type_scat_dispersion_imag
_atom_type_scat_source
C C 0.0033 0.0016 'International Tables Vol C Tables 4.2.6.8 and 6.1.1.4'
H H 0.0000 0.0000 'International Tables Vol C Tables 4.2.6.8 and 6.1.1.4'
I I -0.4742 1.8119 'International Tables Vol C Tables 4.2.6.8 and 6.1.1.4'
N N 0.0061 0.0033 'International Tables Vol C Tables 4.2.6.8 and 6.1.1.4'
O O 0.0106 0.0060 'International Tables Vol C Tables 4.2.6.8 and 6.1.1.4'
U U -9.6767 9.6646 'International Tables Vol C Tables 4.2.6.8 and 6.1.1.4'

loop_
_geom_angle_atom_site_label_1
_geom_angle_atom_site_label_2
_geom_angle_atom_site_label_3
_geom_angle
_geom_angle_site_symmetry_1
_geom_angle_site_symmetry_3
_geom_angle_publ_flag
N1 U1 I2 103.52(3) . . ?
N1 U1 N2 154.00(4) . . ?
N1 U1 O1 88.60(4) . . ?
N1 U1 C5 107.22(4) . . ?
N1 U1 C1 60.72(4) . . ?
N1 U1 C46 79.86(4) . . ?
N1 U1 C3 98.91(4) . . ?
N1 U1 C4 118.18(4) . . ?
N1 U1 C2 71.33(4) . . ?
N2 U1 I2 102.31(3) . . ?
N2 U1 O1 88.81(4) . . ?
N2 U1 C5 82.71(4) . . ?
N2 U1 C1 117.19(4) . . ?
N2 U1 C46 109.51(4) . . ?
N2 U1 C3 69.00(4) . . ?
N2 U1 C4 61.28(4) . . ?
N2 U1 C2 96.03(4) . . ?
O1 U1 I2 89.20(3) . . ?
O1 U1 C5 159.15(4) . . ?
O1 U1 C1 149.19(4) . . ?
O1 U1 C46 158.34(4) . . ?
O1 U1 C3 143.37(4) . . ?
O1 U1 C4 150.09(4) . . ?
O1 U1 C2 142.94(4) . . ?
C5 U1 I2 74.17(3) . . ?
C5 U1 C46 27.74(4) . . ?
C1 U1 I2 100.13(4) . . ?
C1 U1 C5 49.25(4) . . ?
C1 U1 C46 27.69(5) . . ?
C46 U1 I2 75.95(3) . . ?
C3 U1 I2 122.98(3) . . ?
C3 U1 C5 49.13(4) . . ?
C3 U1 C1 49.70(5) . . ?
C3 U1 C46 57.43(5) . . ?
C3 U1 C2 27.90(4) . . ?
C4 U1 I2 96.48(3) . . ?
C4 U1 C5 27.77(4) . . ?
C4 U1 C1 58.40(4) . . ?
C4 U1 C46 49.47(4) . . ?
C4 U1 C3 28.35(4) . . ?
C4 U1 C2 49.90(4) . . ?
C2 U1 I2 125.07(3) . . ?
C2 U1 C5 57.36(4) . . ?
C2 U1 C1 28.19(5) . . ?
C2 U1 C46 49.12(5) . . ?
C19 N1 U1 116.16(9) . . ?
C8 N1 U1 131.09(10) . . ?
C8 N1 C19 112.68(12) . . ?
C14 N2 U1 128.13(9) . . ?
C14 N2 C31 113.61(12) . . ?
C31 N2 U1 118.05(9) . . ?
C6 O1 U1 125.95(9) . . ?
C43 O1 U1 125.70(9) . . ?
C43 O1 C6 107.83(11) . . ?
C36 C40 C41 113.90(14) . . ?
C36 C40 C42 109.95(14) . . ?
C41 C40 C42 109.09(14) . . ?
C46 C5 U1 76.37(8) . . ?
C4 C5 U1 74.03(8) . . ?
C4 C5 C46 120.65(14) . . ?
N2 C14 C13 118.99(13) . . ?
N2 C14 C15 124.81(14) . . ?
C15 C14 C13 116.18(13) . . ?
O1 C6 C45 106.12(13) . . ?
O1 C43 C44 104.40(13) . . ?
C32 C37 C39 112.02(14) . . ?
C38 C37 C32 110.62(13) . . ?
C38 C37 C39 110.96(17) . . ?
C35 C36 C40 119.34(14) . . ?
C35 C36 C31 118.93(14) . . ?
C31 C36 C40 121.60(13) . . ?
C31 C32 C37 121.53(13) . . ?
C33 C32 C37 119.02(14) . . ?
C33 C32 C31 119.44(14) . . ?
C14 C13 C4 116.19(13) . . ?
C18 C13 C14 121.57(14) . . ?
C18 C13 C4 122.21(14) . . ?
C34 C35 C36 121.38(15) . . ?
C46 C1 U1 77.82(9) . . ?
C46 C1 C7 122.72(16) . . ?
C46 C1 C2 119.35(15) . . ?
C7 C1 U1 112.79(10) . . ?
C2 C1 U1 75.46(9) . . ?
C2 C1 C7 117.73(15) . . ?
C13 C18 C17 121.02(15) . . ?
C5 C46 U1 75.89(9) . . ?
C1 C46 U1 74.49(9) . . ?
C1 C46 C5 120.06(15) . . ?
C19 C24 C28 121.36(14) . . ?
C23 C24 C19 118.91(17) . . ?
C23 C24 C28 119.66(16) . . ?
C24 C19 N1 118.83(14) . . ?
C20 C19 N1 121.00(14) . . ?
C20 C19 C24 120.15(14) . . ?
C35 C34 C33 119.55(15) . . ?
C4 C3 U1 75.79(8) . . ?
C2 C3 U1 76.21(9) . . ?
C2 C3 C4 120.50(15) . . ?
C36 C31 N2 120.61(13) . . ?
C32 C31 N2 120.00(13) . . ?
C32 C31 C36 119.38(13) . . ?
C19 C20 C25 122.82(15) . . ?
C21 C20 C19 118.06(17) . . ?
C21 C20 C25 119.07(16) . . ?
C24 C28 C29 111.97(15) . . ?
C24 C28 C30 114.74(17) . . ?
C29 C28 C30 107.34(16) . . ?
C5 C4 U1 78.20(8) . . ?
C5 C4 C13 123.28(14) . . ?
C5 C4 C3 118.92(14) . . ?
C13 C4 U1 111.84(9) . . ?
C3 C4 U1 75.86(8) . . ?
C3 C4 C13 117.61(14) . . ?
C12 C7 C1 122.30(15) . . ?
C12 C7 C8 121.57(16) . . ?
C8 C7 C1 115.88(14) . . ?
C10 C9 C8 121.33(15) . . ?
C17 C16 C15 121.49(15) . . ?
C7 C12 C11 120.81(18) . . ?
C43 C44 C45 101.49(14) . . ?
C16 C15 C14 121.12(15) . . ?
C11 C10 C9 121.25(17) . . ?
N1 C8 C7 118.40(14) . . ?
N1 C8 C9 125.12(14) . . ?
C9 C8 C7 116.45(14) . . ?
C1 C2 U1 76.36(9) . . ?
C3 C2 U1 75.89(9) . . ?
C3 C2 C1 120.39(15) . . ?
C22 C21 C20 121.48(18) . . ?
C20 C25 C26 112.87(16) . . ?
C20 C25 C27 110.82(17) . . ?
C26 C25 C27 108.08(15) . . ?
C16 C17 C18 118.19(14) . . ?
C6 C45 C44 102.63(13) . . ?
C34 C33 C32 121.04(15) . . ?
C10 C11 C12 118.57(18) . . ?
C22 C23 C24 121.25(19) . . ?
C23 C22 C21 120.11(17) . . ?
C54 O3 C51 108.7(2) . . ?
C54 C53 C52 101.8(3) . . ?
C53 C52 C51 101.9(3) . . ?
O3 C51 C52 107.0(3) . . ?
O3 C54 C53 106.3(3) . . ?
C49 O2 C48 113.2(13) . . ?
O2 C49 C50 110.2(13) . . ?
C47 C48 O2 108.6(16) . . ?

loop_
_geom_bond_atom_site_label_1
_geom_bond_atom_site_label_2
_geom_bond_distance
_geom_bond_site_symmetry_2
_geom_bond_publ_flag
U1 I2 3.05339(19) . ?
U1 N1 2.4398(13) . ?
U1 N2 2.4890(13) . ?
U1 O1 2.4965(11) . ?
U1 C5 2.9286(14) . ?
U1 C1 2.8928(15) . ?
U1 C46 2.9346(15) . ?
U1 C3 2.8773(15) . ?
U1 C4 2.8764(14) . ?
U1 C2 2.8814(15) . ?
N1 C19 1.4344(19) . ?
N1 C8 1.3968(19) . ?
N2 C14 1.3895(18) . ?
N2 C31 1.4343(18) . ?
O1 C6 1.4704(19) . ?
O1 C43 1.4679(18) . ?
C40 C36 1.517(2) . ?
C40 C41 1.522(2) . ?
C40 C42 1.534(2) . ?
C5 C46 1.405(2) . ?
C5 C4 1.394(2) . ?
C14 C13 1.418(2) . ?
C14 C15 1.413(2) . ?
C6 C45 1.515(2) . ?
C43 C44 1.502(2) . ?
C37 C32 1.518(2) . ?
C37 C39 1.522(2) . ?
C37 C38 1.516(3) . ?
C36 C35 1.396(2) . ?
C36 C31 1.415(2) . ?
C32 C31 1.412(2) . ?
C32 C33 1.394(2) . ?
C13 C18 1.387(2) . ?
C13 C4 1.476(2) . ?
C35 C34 1.384(2) . ?
C1 C46 1.395(2) . ?
C1 C7 1.478(2) . ?
C1 C2 1.406(2) . ?
C18 C17 1.390(2) . ?
C24 C19 1.418(2) . ?
C24 C28 1.524(3) . ?
C24 C23 1.391(2) . ?
C19 C20 1.409(2) . ?
C34 C33 1.384(2) . ?
C3 C4 1.409(2) . ?
C3 C2 1.388(2) . ?
C20 C21 1.408(3) . ?
C20 C25 1.513(3) . ?
C28 C29 1.529(3) . ?
C28 C30 1.534(3) . ?
C7 C12 1.384(2) . ?
C7 C8 1.411(2) . ?
C9 C10 1.385(2) . ?
C9 C8 1.407(2) . ?
C16 C15 1.391(2) . ?
C16 C17 1.388(2) . ?
C12 C11 1.388(3) . ?
C44 C45 1.521(2) . ?
C26 C25 1.530(2) . ?
C10 C11 1.380(3) . ?
C21 C22 1.374(3) . ?
C25 C27 1.541(3) . ?
C23 C22 1.372(3) . ?
O3 C51 1.430(4) . ?
O3 C54 1.416(4) . ?
C53 C52 1.510(4) . ?
C53 C54 1.490(5) . ?
C52 C51 1.514(4) . ?
O2 C49 1.368(18) . ?
O2 C48 1.50(2) . ?
C49 C50 1.60(2) . ?
C47 C48 1.37(2) . ?
